data_7119663
loop_
_publ_author_name
'Kim, Yeong-Eun'
'Kim, Jin'
'Park, Joon Woo'
'Park, Kiyoung'
'Lee, Yunho'

_publ_section_title
;
 \s-Complexation as a strategy for designing copper-based light emitters.
;
_journal_issue 19
_journal_name_full 'Chemical communications (Cambridge, England)'
_journal_page_first 2858
_journal_page_last 2861
_journal_paper_doi 10.1039/c6cc10139a
_journal_volume 53
_journal_year 2017
_chemical_formula_moiety 'C37 H48 Cu N P2 Si, C6 H6'
_chemical_formula_sum 'C43 H54 Cu N P2 Si'
_chemical_formula_weight 738.44
_chemical_name_common (SiHP2)Cu(Cbz)
_chemical_name_systematic
; 
 ? 
;
_chemical_properties_physical ', Air-sensitive,Moisture-sensitive'
_space_group_IT_number 61
_symmetry_cell_setting orthorhombic
_symmetry_space_group_name_Hall '-P 2ac 2ab'
_symmetry_space_group_name_H-M 'P b c a'
_atom_sites_solution_hydrogens geom
_atom_sites_solution_primary direct
_atom_sites_solution_secondary difmap
_audit_creation_method SHELXL-97
_audit_update_record
;
2016-08-03 deposited with the CCDC.
2017-02-14 downloaded from the CCDC.
;
_cell_angle_alpha 90.00
_cell_angle_beta 90.00
_cell_angle_gamma 90.00
_cell_formula_units_Z 8
_cell_length_a 18.7897(6)
_cell_length_b 19.9849(6)
_cell_length_c 21.0601(6)
_cell_measurement_reflns_used 116424
_cell_measurement_temperature 120(2)
_cell_measurement_theta_max 32.59
_cell_measurement_theta_min 1.77
_cell_volume 7908.3(4)
_computing_cell_refinement 'Bruker SMART'
_computing_data_collection 'Bruker SMART'
_computing_data_reduction 'Bruker SAINT'
_computing_molecular_graphics 'Bruker SHELXTL'
_computing_publication_material 'Bruker SHELXTL'
_computing_structure_refinement 'SHELXL-97 (Sheldrick, 2008)'
_computing_structure_solution 'SHELXS-97 (Sheldrick, 2008)'
_diffrn_ambient_temperature 120(2)
_diffrn_measured_fraction_theta_full 0.997
_diffrn_measured_fraction_theta_max 0.997
_diffrn_measurement_device_type 'CCD area detector'
_diffrn_measurement_method 'phi and omega scans'
_diffrn_radiation_monochromator graphite
_diffrn_radiation_source 'fine-focus sealed tube'
_diffrn_radiation_type MoK\a
_diffrn_radiation_wavelength 0.71073
_diffrn_reflns_av_R_equivalents 0.1068
_diffrn_reflns_av_sigmaI/netI 0.0624
_diffrn_reflns_limit_h_max 28
_diffrn_reflns_limit_h_min -28
_diffrn_reflns_limit_k_max 29
_diffrn_reflns_limit_k_min -30
_diffrn_reflns_limit_l_max 31
_diffrn_reflns_limit_l_min -31
_diffrn_reflns_number 116424
_diffrn_reflns_theta_full 32.59
_diffrn_reflns_theta_max 32.59
_diffrn_reflns_theta_min 1.77
_exptl_absorpt_coefficient_mu 0.694
_exptl_absorpt_correction_T_max 0.9339
_exptl_absorpt_correction_T_min 0.7688
_exptl_absorpt_correction_type multi-scan
_exptl_absorpt_process_details SADABS
_exptl_crystal_colour white
_exptl_crystal_density_diffrn 1.240
_exptl_crystal_density_meas ?
_exptl_crystal_density_method 'not measured'
_exptl_crystal_description platy
_exptl_crystal_F_000 3136
_exptl_crystal_preparation ', Luminescent'
_exptl_crystal_recrystallization_method 'Re-crystallisation from solvent: Benzene/Pentane'
_exptl_crystal_size_max 0.40
_exptl_crystal_size_mid 0.16
_exptl_crystal_size_min 0.10
_refine_diff_density_max 0.415
_refine_diff_density_min -0.932
_refine_diff_density_rms 0.109
_refine_ls_extinction_method none
_refine_ls_goodness_of_fit_ref 1.015
_refine_ls_hydrogen_treatment mixed
_refine_ls_matrix_type full
_refine_ls_number_parameters 443
_refine_ls_number_reflns 14363
_refine_ls_number_restraints 0
_refine_ls_restrained_S_all 1.015
_refine_ls_R_factor_all 0.0957
_refine_ls_R_factor_gt 0.0462
_refine_ls_shift/su_max 0.002
_refine_ls_shift/su_mean 0.000
_refine_ls_structure_factor_coef Fsqd
_refine_ls_weighting_details 'calc w=1/[\s^2^(Fo^2^)+(0.0636P)^2^+1.7895P] where P=(Fo^2^+2Fc^2^)/3'
_refine_ls_weighting_scheme calc
_refine_ls_wR_factor_gt 0.1080
_refine_ls_wR_factor_ref 0.1353
_reflns_number_gt 8925
_reflns_number_total 14363
_reflns_threshold_expression >2sigma(I)
_cod_data_source_file c6cc10139a2.cif
_cod_data_source_block 0286a-1
_cod_depositor_comments
;
The following automatic conversions were performed:

'_symmetry_cell_setting' value 'Orthorhombic' changed to
'orthorhombic' according to
/usr/data/users/saulius/crontab/automatic-downloads/rss-feeds/RSC/lib/dictionaries/cif_core.dic
dictionary named 'cif_core.dic' version 2.4.2 from 2011-04-26.

'_exptl_crystal_density_meas' value 'not measured' was changed to '?'
- the value is perceived as not measured.

Automatic conversion script
Id: cif_fix_values 4268 2015-11-12 08:31:59Z antanas 

 Adding full bibliography for 7119659--7119666.cif.
;
_cod_original_sg_symbol_H-M Pbca
_cod_database_code 7119663

loop_
_symmetry_equiv_pos_as_xyz
'x, y, z'
'-x+1/2, -y, z+1/2'
'-x, y+1/2, -z+1/2'
'x+1/2, -y+1/2, -z'
'-x, -y, -z'
'x-1/2, y, -z-1/2'
'x, -y-1/2, z-1/2'
'-x-1/2, y-1/2, z'

loop_
_atom_site_label
_atom_site_type_symbol
_atom_site_fract_x
_atom_site_fract_y
_atom_site_fract_z
_atom_site_U_iso_or_equiv
_atom_site_adp_type
_atom_site_occupancy
_atom_site_symmetry_multiplicity
_atom_site_calc_flag
_atom_site_refinement_flags
Cu1 Cu 0.424839(12) 0.399935(11) 0.776806(11) 0.02122(6) Uani 1 1 d .
P2 P 0.34527(3) 0.47751(2) 0.80963(2) 0.02149(10) Uani 1 1 d .
P1 P 0.44899(3) 0.35663(2) 0.67974(2) 0.02223(11) Uani 1 1 d .
Si1 Si 0.50177(3) 0.51273(3) 0.73069(3) 0.02157(11) Uani 1 1 d .
N1 N 0.45632(8) 0.33517(8) 0.84320(8) 0.0237(3) Uani 1 1 d .
C2 C 0.52647(10) 0.47469(9) 0.65161(10) 0.0229(4) Uani 1 1 d .
C31 C 0.51648(10) 0.27436(9) 0.92050(9) 0.0212(4) Uani 1 1 d .
C37 C 0.41536(10) 0.28148(9) 0.86134(9) 0.0218(4) Uani 1 1 d .
C32 C 0.44911(10) 0.24225(9) 0.90930(9) 0.0213(4) Uani 1 1 d .
C3 C 0.50574(10) 0.41075(9) 0.63018(9) 0.0219(4) Uani 1 1 d .
C26 C 0.51751(10) 0.33103(9) 0.87902(9) 0.0223(4) Uani 1 1 d .
C4 C 0.52642(11) 0.38924(10) 0.57004(10) 0.0260(4) Uani 1 1 d .
H4A H 0.5122 0.3462 0.5558 0.031 Uiso 1 1 calc R
C5 C 0.56724(11) 0.42913(11) 0.53040(11) 0.0296(4) Uani 1 1 d .
H5A H 0.5807 0.4136 0.4895 0.036 Uiso 1 1 calc R
C33 C 0.41373(11) 0.18716(10) 0.93515(10) 0.0273(4) Uani 1 1 d .
H33A H 0.4360 0.1606 0.9669 0.033 Uiso 1 1 calc R
C30 C 0.57470(11) 0.26131(10) 0.96006(10) 0.0260(4) Uani 1 1 d .
H30A H 0.5742 0.2236 0.9876 0.031 Uiso 1 1 calc R
C9 C 0.35358(10) 0.55255(9) 0.75940(9) 0.0226(4) Uani 1 1 d .
C8 C 0.41748(10) 0.56367(9) 0.72611(9) 0.0220(4) Uani 1 1 d .
C36 C 0.34790(10) 0.26301(10) 0.83848(10) 0.0260(4) Uani 1 1 d .
H36A H 0.3263 0.2873 0.8048 0.031 Uiso 1 1 calc R
C29 C 0.63293(11) 0.30344(11) 0.95895(11) 0.0300(4) Uani 1 1 d .
H29A H 0.6726 0.2948 0.9857 0.036 Uiso 1 1 calc R
C28 C 0.63335(11) 0.35904(11) 0.91817(11) 0.0323(5) Uani 1 1 d .
H28A H 0.6738 0.3876 0.9179 0.039 Uiso 1 1 calc R
C27 C 0.57687(11) 0.37363(10) 0.87851(11) 0.0279(4) Uani 1 1 d .
H27A H 0.5782 0.4117 0.8515 0.033 Uiso 1 1 calc R
C24 C 0.24823(10) 0.46009(10) 0.81200(10) 0.0261(4) Uani 1 1 d .
H24A H 0.2232 0.5030 0.8220 0.031 Uiso 1 1 calc R
C6 C 0.58835(11) 0.49210(11) 0.55117(11) 0.0306(5) Uani 1 1 d .
H6A H 0.6162 0.5200 0.5245 0.037 Uiso 1 1 calc R
C7 C 0.56846(11) 0.51394(10) 0.61113(11) 0.0278(4) Uani 1 1 d .
H7A H 0.5838 0.5568 0.6252 0.033 Uiso 1 1 calc R
C12 C 0.36510(12) 0.66486(10) 0.68024(11) 0.0310(5) Uani 1 1 d .
H12A H 0.3691 0.7026 0.6530 0.037 Uiso 1 1 calc R
C21 C 0.36302(11) 0.50677(11) 0.89202(10) 0.0287(4) Uani 1 1 d .
H21A H 0.3535 0.4678 0.9205 0.034 Uiso 1 1 calc R
C11 C 0.30317(12) 0.65366(11) 0.71351(11) 0.0320(5) Uani 1 1 d .
H11A H 0.2644 0.6839 0.7095 0.038 Uiso 1 1 calc R
C10 C 0.29722(11) 0.59835(10) 0.75289(11) 0.0279(4) Uani 1 1 d .
H10A H 0.2544 0.5913 0.7759 0.034 Uiso 1 1 calc R
C13 C 0.42177(11) 0.62075(10) 0.68669(10) 0.0276(4) Uani 1 1 d .
H13A H 0.4645 0.6292 0.6640 0.033 Uiso 1 1 calc R
C34 C 0.34577(11) 0.17150(10) 0.91407(11) 0.0307(5) Uani 1 1 d .
H34A H 0.3209 0.1350 0.9326 0.037 Uiso 1 1 calc R
C35 C 0.31341(11) 0.20896(10) 0.86573(10) 0.0289(4) Uani 1 1 d .
H35A H 0.2671 0.1971 0.8515 0.035 Uiso 1 1 calc R
C1 C 0.57418(11) 0.57166(11) 0.75607(12) 0.0313(4) Uani 1 1 d .
H1A H 0.6198 0.5478 0.7569 0.047 Uiso 1 1 calc R
H1B H 0.5636 0.5889 0.7986 0.047 Uiso 1 1 calc R
H1C H 0.5770 0.6090 0.7260 0.047 Uiso 1 1 calc R
C20 C 0.44093(12) 0.52530(13) 0.90152(12) 0.0371(5) Uani 1 1 d .
H20A H 0.4533 0.5625 0.8733 0.056 Uiso 1 1 calc R
H20B H 0.4710 0.4866 0.8916 0.056 Uiso 1 1 calc R
H20C H 0.4486 0.5387 0.9457 0.056 Uiso 1 1 calc R
C18 C 0.37750(12) 0.33415(13) 0.62311(11) 0.0359(5) Uani 1 1 d .
H18A H 0.4000 0.3118 0.5857 0.043 Uiso 1 1 calc R
C15 C 0.50131(13) 0.27827(10) 0.69195(12) 0.0357(5) Uani 1 1 d .
H15A H 0.4776 0.2540 0.7277 0.043 Uiso 1 1 calc R
C25 C 0.22170(12) 0.43586(12) 0.74772(12) 0.0366(5) Uani 1 1 d .
H25A H 0.2436 0.3926 0.7377 0.055 Uiso 1 1 calc R
H25B H 0.2345 0.4685 0.7150 0.055 Uiso 1 1 calc R
H25C H 0.1698 0.4308 0.7490 0.055 Uiso 1 1 calc R
C23 C 0.23076(12) 0.40992(12) 0.86498(12) 0.0370(5) Uani 1 1 d .
H23A H 0.1801 0.3986 0.8633 0.055 Uiso 1 1 calc R
H23B H 0.2419 0.4299 0.9063 0.055 Uiso 1 1 calc R
H23C H 0.2592 0.3693 0.8591 0.055 Uiso 1 1 calc R
C19 C 0.33982(13) 0.39715(15) 0.59969(13) 0.0492(7) Uani 1 1 d .
H19A H 0.3024 0.3847 0.5695 0.074 Uiso 1 1 calc R
H19B H 0.3743 0.4265 0.5787 0.074 Uiso 1 1 calc R
H19C H 0.3186 0.4207 0.6359 0.074 Uiso 1 1 calc R
C17 C 0.32522(14) 0.28458(14) 0.65338(13) 0.0481(7) Uani 1 1 d .
H17A H 0.2880 0.2731 0.6226 0.072 Uiso 1 1 calc R
H17B H 0.3034 0.3050 0.6909 0.072 Uiso 1 1 calc R
H17C H 0.3508 0.2439 0.6659 0.072 Uiso 1 1 calc R
C41 C 0.18239(17) 0.66368(13) 0.51011(14) 0.0507(7) Uani 1 1 d .
H41A H 0.1804 0.7043 0.4867 0.061 Uiso 1 1 calc R
C14 C 0.57518(13) 0.29705(13) 0.71596(13) 0.0432(6) Uani 1 1 d .
H14A H 0.6001 0.2566 0.7301 0.065 Uiso 1 1 calc R
H14B H 0.5707 0.3283 0.7516 0.065 Uiso 1 1 calc R
H14C H 0.6022 0.3183 0.6816 0.065 Uiso 1 1 calc R
C40 C 0.12162(16) 0.62658(17) 0.51929(14) 0.0541(7) Uani 1 1 d .
H40A H 0.0774 0.6416 0.5026 0.065 Uiso 1 1 calc R
C39 C 0.12518(16) 0.56763(17) 0.55269(14) 0.0560(8) Uani 1 1 d .
H39A H 0.0834 0.5416 0.5587 0.067 Uiso 1 1 calc R
C22 C 0.31443(14) 0.56329(14) 0.91451(12) 0.0466(7) Uani 1 1 d .
H22A H 0.3245 0.5733 0.9592 0.070 Uiso 1 1 calc R
H22B H 0.2646 0.5495 0.9101 0.070 Uiso 1 1 calc R
H22C H 0.3230 0.6033 0.8887 0.070 Uiso 1 1 calc R
C42 C 0.24606(15) 0.64191(13) 0.53489(15) 0.0509(7) Uani 1 1 d .
H42A H 0.2880 0.6677 0.5288 0.061 Uiso 1 1 calc R
C43 C 0.24926(15) 0.58331(13) 0.56817(14) 0.0468(6) Uani 1 1 d .
H43A H 0.2934 0.5683 0.5849 0.056 Uiso 1 1 calc R
C38 C 0.18888(16) 0.54610(13) 0.57750(13) 0.0495(7) Uani 1 1 d .
H38A H 0.1910 0.5056 0.6010 0.059 Uiso 1 1 calc R
C16 C 0.50576(17) 0.22833(13) 0.63732(14) 0.0540(7) Uani 1 1 d .
H16A H 0.5341 0.2475 0.6028 0.081 Uiso 1 1 calc R
H16B H 0.4577 0.2184 0.6218 0.081 Uiso 1 1 calc R
H16C H 0.5283 0.1870 0.6523 0.081 Uiso 1 1 calc R
H1 H 0.5011(16) 0.4598(16) 0.7784(13) 0.065 Uiso 1 1 d .

loop_
_atom_site_aniso_label
_atom_site_aniso_U_11
_atom_site_aniso_U_22
_atom_site_aniso_U_33
_atom_site_aniso_U_23
_atom_site_aniso_U_13
_atom_site_aniso_U_12
Cu1 0.02174(11) 0.02025(11) 0.02167(13) 0.00289(9) 0.00090(9) 0.00242(8)
P2 0.0199(2) 0.0231(2) 0.0214(3) 0.00269(19) 0.00119(18) 0.00331(17)
P1 0.0228(2) 0.0206(2) 0.0233(3) -0.00029(19) 0.00274(19) -0.00236(17)
Si1 0.0210(2) 0.0196(2) 0.0242(3) 0.0006(2) 0.0018(2) 0.00027(18)
N1 0.0216(8) 0.0241(8) 0.0255(9) 0.0060(7) -0.0018(6) 0.0002(6)
C2 0.0210(9) 0.0214(8) 0.0262(10) 0.0031(7) 0.0009(7) 0.0014(6)
C31 0.0239(9) 0.0191(8) 0.0206(9) -0.0002(7) 0.0010(7) 0.0024(6)
C37 0.0240(9) 0.0197(8) 0.0218(10) -0.0003(7) 0.0019(7) 0.0010(6)
C32 0.0242(9) 0.0192(8) 0.0205(9) -0.0008(7) 0.0016(7) 0.0018(6)
C3 0.0196(8) 0.0233(9) 0.0229(10) 0.0020(7) 0.0016(7) 0.0013(6)
C26 0.0237(9) 0.0206(8) 0.0225(10) 0.0008(7) 0.0003(7) 0.0020(6)
C4 0.0235(9) 0.0288(10) 0.0258(11) -0.0015(8) 0.0014(8) 0.0005(7)
C5 0.0286(10) 0.0368(11) 0.0234(11) 0.0019(9) 0.0031(8) 0.0023(8)
C33 0.0320(11) 0.0209(9) 0.0290(11) 0.0036(8) -0.0008(8) -0.0001(7)
C30 0.0294(10) 0.0234(9) 0.0251(10) 0.0032(8) -0.0007(8) 0.0013(7)
C9 0.0245(9) 0.0207(8) 0.0225(10) 0.0013(7) -0.0014(7) 0.0033(7)
C8 0.0246(9) 0.0203(8) 0.0211(9) -0.0006(7) -0.0001(7) 0.0019(6)
C36 0.0253(9) 0.0268(10) 0.0261(11) 0.0004(8) -0.0030(8) 0.0000(7)
C29 0.0259(10) 0.0334(11) 0.0308(12) 0.0014(9) -0.0070(8) 0.0023(8)
C28 0.0256(10) 0.0321(11) 0.0392(13) 0.0033(9) -0.0008(9) -0.0032(8)
C27 0.0253(9) 0.0267(9) 0.0316(11) 0.0063(8) -0.0001(8) -0.0003(7)
C24 0.0207(9) 0.0287(10) 0.0290(11) 0.0037(8) 0.0030(8) 0.0033(7)
C6 0.0316(11) 0.0316(11) 0.0287(12) 0.0085(9) 0.0064(8) -0.0017(8)
C7 0.0283(10) 0.0232(9) 0.0320(12) 0.0042(8) 0.0051(8) -0.0006(7)
C12 0.0390(12) 0.0229(9) 0.0310(12) 0.0072(8) -0.0008(9) 0.0040(8)
C21 0.0287(10) 0.0352(11) 0.0222(10) 0.0003(8) -0.0007(8) 0.0071(8)
C11 0.0332(11) 0.0275(10) 0.0354(12) 0.0048(9) -0.0039(9) 0.0086(8)
C10 0.0271(10) 0.0274(10) 0.0294(11) 0.0028(8) -0.0013(8) 0.0050(7)
C13 0.0327(10) 0.0238(9) 0.0263(11) 0.0027(8) 0.0018(8) 0.0000(8)
C34 0.0340(11) 0.0213(9) 0.0367(12) 0.0007(8) 0.0007(9) -0.0052(8)
C35 0.0276(10) 0.0268(10) 0.0322(12) -0.0035(8) -0.0040(8) -0.0045(7)
C1 0.0268(10) 0.0288(10) 0.0384(13) -0.0033(9) -0.0003(9) -0.0039(8)
C20 0.0368(12) 0.0434(13) 0.0310(12) -0.0084(10) -0.0037(9) 0.0010(9)
C18 0.0306(11) 0.0523(14) 0.0249(11) -0.0063(10) 0.0032(9) -0.0146(10)
C15 0.0474(13) 0.0194(9) 0.0401(13) 0.0037(9) 0.0142(11) 0.0042(8)
C25 0.0272(11) 0.0426(13) 0.0400(13) -0.0010(11) -0.0023(9) -0.0032(9)
C23 0.0307(11) 0.0376(12) 0.0426(14) 0.0096(10) 0.0113(10) 0.0033(9)
C19 0.0273(12) 0.087(2) 0.0329(14) 0.0160(14) -0.0020(10) -0.0052(12)
C17 0.0405(14) 0.0618(17) 0.0419(15) -0.0128(13) 0.0075(11) -0.0282(12)
C41 0.076(2) 0.0340(13) 0.0425(16) 0.0016(11) -0.0018(14) 0.0095(13)
C14 0.0399(13) 0.0433(14) 0.0464(15) 0.0125(11) 0.0048(11) 0.0177(10)
C40 0.0469(16) 0.073(2) 0.0423(16) -0.0087(15) -0.0073(12) 0.0204(14)
C39 0.0441(15) 0.078(2) 0.0462(17) -0.0019(16) 0.0047(13) -0.0178(14)
C22 0.0479(15) 0.0578(16) 0.0341(14) -0.0172(12) -0.0052(11) 0.0223(12)
C42 0.0515(16) 0.0397(14) 0.0616(19) -0.0030(13) 0.0034(14) -0.0102(12)
C43 0.0425(14) 0.0413(13) 0.0566(18) -0.0060(12) -0.0113(12) 0.0059(11)
C38 0.0700(19) 0.0388(14) 0.0398(15) 0.0077(11) -0.0099(13) -0.0101(13)
C16 0.076(2) 0.0288(12) 0.0570(18) -0.0075(12) 0.0201(15) 0.0052(12)

loop_
_atom_type_symbol
_atom_type_description
_atom_type_scat_dispersion_real
_atom_type_scat_dispersion_imag
_atom_type_scat_source
C C 0.0033 0.0016 'International Tables Vol C Tables 4.2.6.8 and 6.1.1.4'
H H 0.0000 0.0000 'International Tables Vol C Tables 4.2.6.8 and 6.1.1.4'
N N 0.0061 0.0033 'International Tables Vol C Tables 4.2.6.8 and 6.1.1.4'
Si Si 0.0817 0.0704 'International Tables Vol C Tables 4.2.6.8 and 6.1.1.4'
P P 0.1023 0.0942 'International Tables Vol C Tables 4.2.6.8 and 6.1.1.4'
Cu Cu 0.3201 1.2651 'International Tables Vol C Tables 4.2.6.8 and 6.1.1.4'

loop_
_geom_angle_atom_site_label_1
_geom_angle_atom_site_label_2
_geom_angle_atom_site_label_3
_geom_angle
N1 Cu1 P2 115.24(5)
N1 Cu1 P1 108.97(5)
P2 Cu1 P1 132.06(2)
N1 Cu1 Si1 127.01(5)
P2 Cu1 Si1 84.102(18)
P1 Cu1 Si1 83.858(18)
N1 Cu1 H1 100.1(9)
P2 Cu1 H1 93.6(9)
P1 Cu1 H1 96.1(9)
Si1 Cu1 H1 27.0(9)
C9 P2 C24 104.55(9)
C9 P2 C21 105.34(9)
C24 P2 C21 102.11(9)
C9 P2 Cu1 109.06(6)
C24 P2 Cu1 121.92(7)
C21 P2 Cu1 112.45(7)
C3 P1 C18 101.38(10)
C3 P1 C15 105.40(9)
C18 P1 C15 105.50(12)
C3 P1 Cu1 113.75(7)
C18 P1 Cu1 121.91(8)
C15 P1 Cu1 107.55(8)
C1 Si1 C8 106.54(9)
C1 Si1 C2 109.00(10)
C8 Si1 C2 112.26(9)
C1 Si1 Cu1 140.10(8)
C8 Si1 Cu1 91.06(6)
C2 Si1 Cu1 96.13(6)
C1 Si1 H1 105.4(12)
C8 Si1 H1 114.8(12)
C2 Si1 H1 108.5(12)
Cu1 Si1 H1 35.6(12)
C37 N1 C26 105.55(15)
C37 N1 Cu1 122.36(13)
C26 N1 Cu1 132.08(13)
C7 C2 C3 117.90(18)
C7 C2 Si1 116.70(15)
C3 C2 Si1 125.40(15)
C30 C31 C26 120.03(17)
C30 C31 C32 134.60(18)
C26 C31 C32 105.36(16)
N1 C37 C36 127.94(18)
N1 C37 C32 112.14(16)
C36 C37 C32 119.93(17)
C33 C32 C37 119.83(18)
C33 C32 C31 134.95(18)
C37 C32 C31 105.18(16)
C4 C3 C2 119.59(18)
C4 C3 P1 119.70(15)
C2 C3 P1 120.68(15)
N1 C26 C27 128.51(18)
N1 C26 C31 111.76(16)
C27 C26 C31 119.73(18)
C5 C4 C3 121.65(19)
C5 C4 H4A 119.2
C3 C4 H4A 119.2
C4 C5 C6 119.3(2)
C4 C5 H5A 120.4
C6 C5 H5A 120.4
C34 C33 C32 119.41(19)
C34 C33 H33A 120.3
C32 C33 H33A 120.3
C29 C30 C31 119.71(18)
C29 C30 H30A 120.1
C31 C30 H30A 120.1
C10 C9 C8 119.40(18)
C10 C9 P2 121.47(15)
C8 C9 P2 119.12(14)
C9 C8 C13 117.94(17)
C9 C8 Si1 127.28(14)
C13 C8 Si1 114.71(14)
C35 C36 C37 119.03(19)
C35 C36 H36A 120.5
C37 C36 H36A 120.5
C30 C29 C28 119.82(19)
C30 C29 H29A 120.1
C28 C29 H29A 120.1
C27 C28 C29 122.2(2)
C27 C28 H28A 118.9
C29 C28 H28A 118.9
C28 C27 C26 118.54(19)
C28 C27 H27A 120.7
C26 C27 H27A 120.7
C25 C24 C23 111.63(19)
C25 C24 P2 110.94(14)
C23 C24 P2 110.60(14)
C25 C24 H24A 107.8
C23 C24 H24A 107.8
P2 C24 H24A 107.8
C7 C6 C5 119.63(19)
C7 C6 H6A 120.2
C5 C6 H6A 120.2
C6 C7 C2 121.95(19)
C6 C7 H7A 119.0
C2 C7 H7A 119.0
C11 C12 C13 119.67(19)
C11 C12 H12A 120.2
C13 C12 H12A 120.2
C20 C21 C22 110.7(2)
C20 C21 P2 111.78(15)
C22 C21 P2 114.48(15)
C20 C21 H21A 106.4
C22 C21 H21A 106.4
P2 C21 H21A 106.4
C12 C11 C10 120.14(19)
C12 C11 H11A 119.9
C10 C11 H11A 119.9
C11 C10 C9 121.1(2)
C11 C10 H10A 119.4
C9 C10 H10A 119.4
C12 C13 C8 121.7(2)
C12 C13 H13A 119.1
C8 C13 H13A 119.1
C33 C34 C35 120.72(19)
C33 C34 H34A 119.6
C35 C34 H34A 119.6
C36 C35 C34 120.97(19)
C36 C35 H35A 119.5
C34 C35 H35A 119.5
Si1 C1 H1A 109.5
Si1 C1 H1B 109.5
H1A C1 H1B 109.5
Si1 C1 H1C 109.5
H1A C1 H1C 109.5
H1B C1 H1C 109.5
C21 C20 H20A 109.5
C21 C20 H20B 109.5
H20A C20 H20B 109.5
C21 C20 H20C 109.5
H20A C20 H20C 109.5
H20B C20 H20C 109.5
C19 C18 C17 111.7(2)
C19 C18 P1 110.15(17)
C17 C18 P1 110.71(17)
C19 C18 H18A 108.0
C17 C18 H18A 108.0
P1 C18 H18A 108.0
C14 C15 C16 111.2(2)
C14 C15 P1 108.59(15)
C16 C15 P1 118.28(19)
C14 C15 H15A 106.0
C16 C15 H15A 106.0
P1 C15 H15A 106.0
C24 C25 H25A 109.5
C24 C25 H25B 109.5
H25A C25 H25B 109.5
C24 C25 H25C 109.5
H25A C25 H25C 109.5
H25B C25 H25C 109.5
C24 C23 H23A 109.5
C24 C23 H23B 109.5
H23A C23 H23B 109.5
C24 C23 H23C 109.5
H23A C23 H23C 109.5
H23B C23 H23C 109.5
C18 C19 H19A 109.5
C18 C19 H19B 109.5
H19A C19 H19B 109.5
C18 C19 H19C 109.5
H19A C19 H19C 109.5
H19B C19 H19C 109.5
C18 C17 H17A 109.5
C18 C17 H17B 109.5
H17A C17 H17B 109.5
C18 C17 H17C 109.5
H17A C17 H17C 109.5
H17B C17 H17C 109.5
C40 C41 C42 119.9(3)
C40 C41 H41A 120.1
C42 C41 H41A 120.1
C15 C14 H14A 109.5
C15 C14 H14B 109.5
H14A C14 H14B 109.5
C15 C14 H14C 109.5
H14A C14 H14C 109.5
H14B C14 H14C 109.5
C39 C40 C41 119.6(3)
C39 C40 H40A 120.2
C41 C40 H40A 120.2
C40 C39 C38 120.4(3)
C40 C39 H39A 119.8
C38 C39 H39A 119.8
C21 C22 H22A 109.5
C21 C22 H22B 109.5
H22A C22 H22B 109.5
C21 C22 H22C 109.5
H22A C22 H22C 109.5
H22B C22 H22C 109.5
C43 C42 C41 120.3(3)
C43 C42 H42A 119.9
C41 C42 H42A 119.9
C42 C43 C38 120.1(3)
C42 C43 H43A 119.9
C38 C43 H43A 119.9
C43 C38 C39 119.8(3)
C43 C38 H38A 120.1
C39 C38 H38A 120.1
C15 C16 H16A 109.5
C15 C16 H16B 109.5
H16A C16 H16B 109.5
C15 C16 H16C 109.5
H16A C16 H16C 109.5
H16B C16 H16C 109.5

loop_
_geom_bond_atom_site_label_1
_geom_bond_atom_site_label_2
_geom_bond_distance
Cu1 N1 1.9950(16)
Cu1 P2 2.2620(5)
Cu1 P1 2.2657(6)
Cu1 Si1 2.8485(6)
Cu1 H1 1.87(3)
P2 C9 1.842(2)
P2 C24 1.857(2)
P2 C21 1.861(2)
P1 C3 1.8429(19)
P1 C18 1.852(2)
P1 C15 1.867(2)
Si1 C1 1.877(2)
Si1 C8 1.8852(19)
Si1 C2 1.889(2)
Si1 H1 1.46(3)
N1 C37 1.375(2)
N1 C26 1.378(2)
C2 C7 1.402(3)
C2 C3 1.410(3)
C31 C30 1.400(3)
C31 C26 1.430(3)
C31 C32 1.439(3)
C37 C36 1.405(3)
C37 C32 1.427(3)
C32 C33 1.397(3)
C3 C4 1.393(3)
C26 C27 1.403(3)
C4 C5 1.386(3)
C4 H4A 0.9500
C5 C6 1.390(3)
C5 H5A 0.9500
C33 C34 1.388(3)
C33 H33A 0.9500
C30 C29 1.381(3)
C30 H30A 0.9500
C9 C10 1.406(3)
C9 C8 1.408(3)
C8 C13 1.413(3)
C36 C35 1.384(3)
C36 H36A 0.9500
C29 C28 1.404(3)
C29 H29A 0.9500
C28 C27 1.382(3)
C28 H28A 0.9500
C27 H27A 0.9500
C24 C25 1.522(3)
C24 C23 1.535(3)
C24 H24A 1.0000
C6 C7 1.387(3)
C6 H6A 0.9500
C7 H7A 0.9500
C12 C11 1.377(3)
C12 C13 1.389(3)
C12 H12A 0.9500
C21 C20 1.523(3)
C21 C22 1.528(3)
C21 H21A 1.0000
C11 C10 1.386(3)
C11 H11A 0.9500
C10 H10A 0.9500
C13 H13A 0.9500
C34 C35 1.402(3)
C34 H34A 0.9500
C35 H35A 0.9500
C1 H1A 0.9800
C1 H1B 0.9800
C1 H1C 0.9800
C20 H20A 0.9800
C20 H20B 0.9800
C20 H20C 0.9800
C18 C19 1.526(4)
C18 C17 1.534(3)
C18 H18A 1.0000
C15 C14 1.524(4)
C15 C16 1.525(3)
C15 H15A 1.0000
C25 H25A 0.9800
C25 H25B 0.9800
C25 H25C 0.9800
C23 H23A 0.9800
C23 H23B 0.9800
C23 H23C 0.9800
C19 H19A 0.9800
C19 H19B 0.9800
C19 H19C 0.9800
C17 H17A 0.9800
C17 H17B 0.9800
C17 H17C 0.9800
C41 C40 1.375(4)
C41 C42 1.376(4)
C41 H41A 0.9500
C14 H14A 0.9800
C14 H14B 0.9800
C14 H14C 0.9800
C40 C39 1.374(4)
C40 H40A 0.9500
C39 C38 1.375(4)
C39 H39A 0.9500
C22 H22A 0.9800
C22 H22B 0.9800
C22 H22C 0.9800
C42 C43 1.366(4)
C42 H42A 0.9500
C43 C38 1.371(4)
C43 H43A 0.9500
C38 H38A 0.9500
C16 H16A 0.9800
C16 H16B 0.9800
C16 H16C 0.9800

loop_
_geom_torsion_atom_site_label_1
_geom_torsion_atom_site_label_2
_geom_torsion_atom_site_label_3
_geom_torsion_atom_site_label_4
_geom_torsion
N1 Cu1 P2 C9 153.70(8)
P1 Cu1 P2 C9 -50.87(7)
Si1 Cu1 P2 C9 25.36(7)
N1 Cu1 P2 C24 -84.41(10)
P1 Cu1 P2 C24 71.03(8)
Si1 Cu1 P2 C24 147.25(8)
N1 Cu1 P2 C21 37.25(10)
P1 Cu1 P2 C21 -167.32(8)
Si1 Cu1 P2 C21 -91.09(8)
N1 Cu1 P1 C3 -123.29(8)
P2 Cu1 P1 C3 80.14(7)
Si1 Cu1 P1 C3 3.80(7)
N1 Cu1 P1 C18 114.83(11)
P2 Cu1 P1 C18 -41.74(10)
Si1 Cu1 P1 C18 -118.07(10)
N1 Cu1 P1 C15 -6.97(9)
P2 Cu1 P1 C15 -163.54(8)
Si1 Cu1 P1 C15 120.13(8)
N1 Cu1 Si1 C1 -23.65(13)
P2 Cu1 Si1 C1 93.67(11)
P1 Cu1 Si1 C1 -132.82(11)
N1 Cu1 Si1 C8 -141.42(9)
P2 Cu1 Si1 C8 -24.10(6)
P1 Cu1 Si1 C8 109.41(6)
N1 Cu1 Si1 C2 106.06(9)
P2 Cu1 Si1 C2 -136.62(6)
P1 Cu1 Si1 C2 -3.11(6)
P2 Cu1 N1 C37 78.81(16)
P1 Cu1 N1 C37 -82.14(15)
Si1 Cu1 N1 C37 -178.89(12)
P2 Cu1 N1 C26 -102.01(18)
P1 Cu1 N1 C26 97.04(18)
Si1 Cu1 N1 C26 0.3(2)
C1 Si1 C2 C7 -29.91(18)
C8 Si1 C2 C7 87.88(17)
Cu1 Si1 C2 C7 -178.45(14)
C1 Si1 C2 C3 150.57(17)
C8 Si1 C2 C3 -91.64(18)
Cu1 Si1 C2 C3 2.03(17)
C26 N1 C37 C36 -179.57(19)
Cu1 N1 C37 C36 -0.2(3)
C26 N1 C37 C32 0.4(2)
Cu1 N1 C37 C32 179.78(13)
N1 C37 C32 C33 177.46(18)
C36 C37 C32 C33 -2.6(3)
N1 C37 C32 C31 -0.8(2)
C36 C37 C32 C31 179.18(17)
C30 C31 C32 C33 3.3(4)
C26 C31 C32 C33 -177.0(2)
C30 C31 C32 C37 -178.8(2)
C26 C31 C32 C37 0.8(2)
C7 C2 C3 C4 -0.9(3)
Si1 C2 C3 C4 178.61(15)
C7 C2 C3 P1 -178.72(15)
Si1 C2 C3 P1 0.8(2)
C18 P1 C3 C4 -49.23(18)
C15 P1 C3 C4 60.53(18)
Cu1 P1 C3 C4 178.11(13)
C18 P1 C3 C2 128.58(17)
C15 P1 C3 C2 -121.65(17)
Cu1 P1 C3 C2 -4.08(17)
C37 N1 C26 C27 179.6(2)
Cu1 N1 C26 C27 0.3(3)
C37 N1 C26 C31 0.2(2)
Cu1 N1 C26 C31 -179.13(14)
C30 C31 C26 N1 179.09(17)
C32 C31 C26 N1 -0.6(2)
C30 C31 C26 C27 -0.4(3)
C32 C31 C26 C27 179.83(18)
C2 C3 C4 C5 0.2(3)
P1 C3 C4 C5 178.00(16)
C3 C4 C5 C6 0.2(3)
C37 C32 C33 C34 -0.4(3)
C31 C32 C33 C34 177.2(2)
C26 C31 C30 C29 0.2(3)
C32 C31 C30 C29 179.8(2)
C24 P2 C9 C10 25.4(2)
C21 P2 C9 C10 -81.83(19)
Cu1 P2 C9 C10 157.26(16)
C24 P2 C9 C8 -153.70(16)
C21 P2 C9 C8 99.08(17)
Cu1 P2 C9 C8 -21.82(17)
C10 C9 C8 C13 -0.6(3)
P2 C9 C8 C13 178.46(15)
C10 C9 C8 Si1 176.16(16)
P2 C9 C8 Si1 -4.7(2)
C1 Si1 C8 C9 -121.89(19)
C2 Si1 C8 C9 118.87(18)
Cu1 Si1 C8 C9 21.81(18)
C1 Si1 C8 C13 55.00(18)
C2 Si1 C8 C13 -64.24(17)
Cu1 Si1 C8 C13 -161.30(15)
N1 C37 C36 C35 -176.27(19)
C32 C37 C36 C35 3.8(3)
C31 C30 C29 C28 0.0(3)
C30 C29 C28 C27 0.1(3)
C29 C28 C27 C26 -0.4(3)
N1 C26 C27 C28 -178.9(2)
C31 C26 C27 C28 0.5(3)
C9 P2 C24 C25 69.67(16)
C21 P2 C24 C25 179.26(15)
Cu1 P2 C24 C25 -54.32(17)
C9 P2 C24 C23 -165.89(15)
C21 P2 C24 C23 -56.30(17)
Cu1 P2 C24 C23 70.12(16)
C4 C5 C6 C7 0.2(3)
C5 C6 C7 C2 -1.0(3)
C3 C2 C7 C6 1.3(3)
Si1 C2 C7 C6 -178.23(16)
C9 P2 C21 C20 -70.29(17)
C24 P2 C21 C20 -179.27(16)
Cu1 P2 C21 C20 48.37(17)
C9 P2 C21 C22 56.6(2)
C24 P2 C21 C22 -52.4(2)
Cu1 P2 C21 C22 175.28(16)
C13 C12 C11 C10 -0.5(3)
C12 C11 C10 C9 -0.4(3)
C8 C9 C10 C11 1.0(3)
P2 C9 C10 C11 -178.07(17)
C11 C12 C13 C8 0.8(3)
C9 C8 C13 C12 -0.3(3)
Si1 C8 C13 C12 -177.47(17)
C32 C33 C34 C35 2.2(3)
C37 C36 C35 C34 -2.0(3)
C33 C34 C35 C36 -1.0(3)
C3 P1 C18 C19 -59.53(18)
C15 P1 C18 C19 -169.22(16)
Cu1 P1 C18 C19 68.01(18)
C3 P1 C18 C17 176.41(18)
C15 P1 C18 C17 66.7(2)
Cu1 P1 C18 C17 -56.1(2)
C3 P1 C15 C14 51.56(18)
C18 P1 C15 C14 158.34(16)
Cu1 P1 C15 C14 -70.13(17)
C3 P1 C15 C16 -76.3(2)
C18 P1 C15 C16 30.5(2)
Cu1 P1 C15 C16 161.99(18)
C42 C41 C40 C39 -0.6(4)
C41 C40 C39 C38 0.8(4)
C40 C41 C42 C43 0.5(4)
C41 C42 C43 C38 -0.5(5)
C42 C43 C38 C39 0.7(4)
C40 C39 C38 C43 -0.8(5)
